data_1562689
loop_
_publ_author_name
'Fang, Shuai'
'Li, Errui'
'Zhu, Dingsheng'
'Wu, Guangcheng'
'Zhang, Qinhao'
'Lin, Chuhao'
'Huang, Feihe'
'Li, Hao'

_publ_section_title
;
 A water-soluble naphthalenediimide-containing hexacationic cage.
;
_journal_issue 49
_journal_name_full 'Chemical communications (Cambridge, England)'
_journal_page_first 6074
_journal_page_last 6077
_journal_paper_doi 10.1039/d1cc02242c
_journal_volume 57
_journal_year 2021
_chemical_formula_moiety '6(Br), C90 H54 N12 O12, 12(C5 H4 O), 3(H2 O)'
_chemical_formula_sum 'C150 H108 Br6 N12 O27'
_chemical_formula_weight 2989.94
_space_group_crystal_system triclinic
_space_group_IT_number 2
_space_group_name_Hall '-P 1'
_space_group_name_H-M_alt 'P -1'
_atom_sites_solution_hydrogens mixed
_atom_sites_solution_primary dual
_audit_creation_date 2020-04-03
_audit_creation_method
;
Olex2 1.2
(compiled 2018.05.29 svn.r3510 for OlexSys, GUI svn.r5506)
;
_audit_update_record
;
2021-04-09 deposited with the CCDC.	2021-05-18 downloaded from the CCDC.
;
_cell_angle_alpha 106.9800(10)
_cell_angle_beta 100.1400(10)
_cell_angle_gamma 109.1810(10)
_cell_formula_units_Z 2
_cell_length_a 14.4602(5)
_cell_length_b 21.9065(8)
_cell_length_c 25.8360(10)
_cell_measurement_reflns_used 9984
_cell_measurement_temperature 170(2)
_cell_measurement_theta_max 25.767
_cell_measurement_theta_min 2.40
_cell_volume 7049.7(5)
_computing_cell_refinement 'SAINT V8.38A (?, 2016)'
_computing_data_reduction 'SAINT V8.38A (?, 2016)'
_computing_molecular_graphics 'Olex2 (Dolomanov et al., 2009)'
_computing_publication_material 'Olex2 (Dolomanov et al., 2009)'
_computing_structure_refinement 'ShelXL (Sheldrick, 2015)'
_computing_structure_solution 'ShelXT (Sheldrick, 2015)'
_diffrn_ambient_temperature 170.0
_diffrn_measured_fraction_theta_full 0.989
_diffrn_measured_fraction_theta_max 0.980
_diffrn_measurement_device_type 'Bruker APEX-II CCD'
_diffrn_measurement_method '\f and \w scans'
_diffrn_radiation_type MoK\a
_diffrn_radiation_wavelength 0.71073
_diffrn_reflns_av_R_equivalents 0.0385
_diffrn_reflns_av_unetI/netI 0.0531
_diffrn_reflns_Laue_measured_fraction_full 0.989
_diffrn_reflns_Laue_measured_fraction_max 0.980
_diffrn_reflns_limit_h_max 17
_diffrn_reflns_limit_h_min -17
_diffrn_reflns_limit_k_max 26
_diffrn_reflns_limit_k_min -26
_diffrn_reflns_limit_l_max 31
_diffrn_reflns_limit_l_min -31
_diffrn_reflns_number 76545
_diffrn_reflns_point_group_measured_fraction_full 0.989
_diffrn_reflns_point_group_measured_fraction_max 0.980
_diffrn_reflns_theta_full 25.242
_diffrn_reflns_theta_max 25.813
_diffrn_reflns_theta_min 2.212
_diffrn_standards_number 0
_exptl_absorpt_coefficient_mu 1.785
_exptl_absorpt_correction_T_max 0.7453
_exptl_absorpt_correction_T_min 0.5935
_exptl_absorpt_correction_type multi-scan
_exptl_absorpt_process_details
;
SADABS-2016/2 (Bruker,2016) was used for absorption correction.
wR2(int) was 0.1093 before and 0.0458 after correction.
The Ratio of minimum to maximum transmission is 0.7963.
The \l/2 correction factor is Not present.
;
_exptl_crystal_colour black
_exptl_crystal_colour_primary black
_exptl_crystal_density_diffrn 1.409
_exptl_crystal_description block
_exptl_crystal_F_000 3036
_exptl_crystal_size_max 0.2
_exptl_crystal_size_mid 0.13
_exptl_crystal_size_min 0.12
_refine_diff_density_max 2.802
_refine_diff_density_min -2.115
_refine_diff_density_rms 0.139
_refine_ls_extinction_method none
_refine_ls_goodness_of_fit_ref 1.043
_refine_ls_hydrogen_treatment constr
_refine_ls_matrix_type fullcycle
_refine_ls_number_parameters 1717
_refine_ls_number_reflns 26612
_refine_ls_number_restraints 314
_refine_ls_restrained_S_all 1.056
_refine_ls_R_factor_all 0.1767
_refine_ls_R_factor_gt 0.1393
_refine_ls_shift/su_max 0.008
_refine_ls_shift/su_mean 0.000
_refine_ls_structure_factor_coef Fsqd
_refine_ls_weighting_details 'w=1/[\s^2^(Fo^2^)+(0.1000P)^2^+50.0000P] where P=(Fo^2^+2Fc^2^)/3'
_refine_ls_weighting_scheme calc
_refine_ls_wR_factor_gt 0.3247
_refine_ls_wR_factor_ref 0.3485
_reflns_Friedel_coverage 0.000
_reflns_number_gt 16972
_reflns_number_total 26612
_reflns_threshold_expression 'I > 2\s(I)'
_cod_data_source_file d1cc02242c2.cif
_cod_data_source_block 191118_fang_164_hg_0m
_cod_depositor_comments 'Adding full bibliography for 1562686--1562691.cif.'
_cod_database_code 1562689
_shelx_shelxl_version_number 2014/7
_shelx_space_group_comment
;
The symmetry employed for this shelxl refinement is uniquely defined
by the following loop, which should always be used as a source of
symmetry information in preference to the above space-group names.
They are only intended as comments.
;
_shelx_estimated_absorpt_t_max 0.814
_shelx_estimated_absorpt_t_min 0.717
_olex2_refinement_description
;
1. Fixed Uiso
 At 1.2 times of:
  All C(H) groups, All C(H,H) groups
 At 1.5 times of:
  All O(H) groups, All O(H,H) groups
2. Restrained distances
 O04L-C050
 1.45 with sigma of 0.02
 O30-C20
 1.45 with sigma of 0.02
 O28-C27
 1.45 with sigma of 0.02
 O9-C9 = O049-C04K
 1.4 with sigma of 0.02
 O9-C9
 1.4 with sigma of 0.02
 O049-C04K
 1.4 with sigma of 0.01
 C23-O28 \\sim O28-C26
 with sigma of 0.02
3. Uiso/Uaniso restraints and constraints
C04Z \\sim O049 \\sim C04K \\sim C04P \\sim C04O \\sim C04Q \\sim C04S \\sim
C04A \\sim C04W \\sim C48 \\sim C057 \\sim O051: within 2A with sigma of 0.01
and sigma for terminal atoms of 0.02
O30 \\sim O04L \\sim C050 \\sim C05B \\sim C14 \\sim C04F \\sim C04X \\sim C04M
\\sim C04V \\sim C05E \\sim C055 \\sim C20: within 2A with sigma of 0.01 and
sigma for terminal atoms of 0.02
O28 \\sim C23 \\sim C27 \\sim C11 \\sim C26 \\sim C15 \\sim C19 \\sim C24 \\sim
C12 \\sim C0AA \\sim C9 \\sim O9: within 2A with sigma of 0.01 and sigma for
terminal atoms of 0.02
Uanis(O28) \\sim Ueq, Uanis(C23) \\sim Ueq, Uanis(C27) \\sim Ueq, Uanis(C11)
\\sim Ueq, Uanis(C26) \\sim Ueq, Uanis(C15) \\sim Ueq, Uanis(C19) \\sim Ueq,
Uanis(C24) \\sim Ueq, Uanis(C12) \\sim Ueq, Uanis(C0AA) \\sim Ueq, Uanis(C9)
\\sim Ueq, Uanis(O9) \\sim Ueq, : with sigma of 0.01 and sigma for terminal
atoms of 0.02
4. Others
 Fixed Sof: Br1(0.5) Br2(0.75) Br3(0.75) Br05(0.5)
5.a Free rotating group:
 O010(H01B,H01C), O03D(H03E,H03F), O048(H04X,H04Y)
5.b Secondary CH2 refined with riding coordinates:
 C022(H02A,H02B), C02T(H02C,H02D), C039(H03A,H03B), C043(H04A,H04B), C047(H04C,
 H04D), C04N(H04L,H04M)
5.c Aromatic/amide H refined with riding coordinates:
 C016(H016), C017(H017), C01A(H01A), C01D(H01D), C01E(H01E), C01F(H01F),
 C01G(H01G), C01J(H01J), C01O(H01O), C01R(H01R), C01X(H01X), C01Y(H01Y),
 C023(H023), C029(H029), C02A(H02E), C02D(H02F), C02G(H02G), C02H(H02H),
 C02I(H02I), C02K(H02K), C02M(H02M), C02S(H02S), C02V(H02V), C02W(H02W),
 C02Y(H02Y), C030(H030), C031(H031), C032(H032), C033(H033), C034(H034),
 C035(H035), C036(H036), C037(H037), C03C(H03C), C03G(H03G), C03I(H03I),
 C03J(H03J), C03L(H03L), C03M(H03M), C03Q(H03Q), C03R(H03R), C03S(H03S),
 C03T(H03T), C03W(H03W), C03X(H03X), C03Y(H03Y), C03Z(H03Z), C041(H041),
 C044(H044), C046(H046), C04B(H04E), C04C(H04F), C04D(H04G), C04E(H04H),
 C04G(H04I), C04H(H04J), C04I(H04S), C04J(H04K), C04Q(H04Q), C04P(H04P),
 C04O(H04O), C48(H48), C04Z(H04Z), C04W(H04W), C04T(H04T), C04U(H04U),
 C05E(H05E), C055(H055), C04V(H04V), C04F(H04R), C05B(H05B), C14(H14), C23(H23),
  C26(H26), C24(H24), C19(H19), C0AA(H0AA), C12(H12)
5.d Tetrahedral OH refined with riding coordinates:
 O013(H013), O04L(H04N), O28(H28)
5.e Naphthalene refined as free rotating group:
 C04Q(C04P,C04K,C04O,C04S,C04A,C48,C057,C04Z,C04W), C05E(C20,C055,C04V,C04X,
 C04M,C04F,C05B,C050,C14), C23(C27,C26,C24,C15,C11,C19,C0AA,C9,C12)
5.f Idealised tetrahedral OH refined as rotating group:
 O00B(H00B), O00H(H00H), O00L(H00L), O02Q(H02Q), O03B(H03D), O049(H049),
 O051(H051), O30(H30), O9(H9)
;
_olex2_submission_special_instructions 'No special instructions were received'

loop_
_space_group_symop_operation_xyz
'x, y, z'
'-x, -y, -z'

loop_
_atom_site_label
_atom_site_type_symbol
_atom_site_fract_x
_atom_site_fract_y
_atom_site_fract_z
_atom_site_U_iso_or_equiv
_atom_site_adp_type
_atom_site_occupancy
_atom_site_site_symmetry_order
_atom_site_calc_flag
_atom_site_refinement_flags_posn
_atom_site_refinement_flags_adp
_atom_site_refinement_flags_occupancy
_atom_site_disorder_assembly
_atom_site_disorder_group
Br01 Br 0.3905 0.3383 0.7273 0.0781(3) Uani 1 1 d . . . . .
Br02 Br 0.3181 -0.0001 0.7973 0.0843(3) Uani 1 1 d . . . . .
Br00 Br -0.0221 0.4169 0.8086 0.2078(13) Uani 1 1 d . . . . .
Br1 Br -0.0122 0.2295 1.0195 0.180(2) Uani 0.5 1 d . . . . .
Br2 Br 0.4459 -0.2319 0.7630 0.1916(13) Uani 0.75 1 d . . . . .
Br3 Br 0.3740 -0.1536 0.9015 0.254(2) Uani 0.75 1 d . . . . .
Br4 Br 0.5000 0.5000 0.5000 0.363(4) Uani 1 2 d S T P . .
O008 O 0.6717 0.2316 0.6346 0.0622(14) Uani 1 1 d . . . . .
O009 O 0.2549 0.1228 0.9137 0.0699(15) Uani 1 1 d . . . . .
N00A N 0.3879 0.0949 0.9427 0.0542(15) Uani 1 1 d . . . . .
O00B O 0.3097 -0.1719 0.4995 0.0704(15) Uani 1 1 d . . . . .
H00B H 0.2468 -0.1862 0.4830 0.106 Uiso 1 1 calc GR . . . .
O00C O -0.2144 0.0404 0.6623 0.0729(16) Uani 1 1 d . . . . .
O00D O 0.3468 0.2121 0.5660 0.0805(18) Uani 1 1 d . . . . .
N00E N 0.1688 -0.0548 0.9341 0.0562(15) Uani 1 1 d . . . . .
O00F O 0.8610 0.3583 0.9381 0.0791(18) Uani 1 1 d . . . . .
N00G N -0.1095 0.0512 0.7435 0.0559(15) Uani 1 1 d . . . . .
O00H O 0.6099 0.3268 0.7465 0.0757(17) Uani 1 1 d . . . . .
H00H H 0.5516 0.3281 0.7413 0.114 Uiso 1 1 calc GR . . . .
O00I O 0.4686 -0.0837 0.6776 0.0822(18) Uani 1 1 d . . . . .
O00J O -0.0062 0.0623 0.8253 0.0812(18) Uani 1 1 d . . . . .
N00K N 0.5086 0.2210 0.5991 0.0577(16) Uani 1 1 d . . . . .
O00L O 0.1036 -0.0264 0.7135 0.0827(19) Uani 1 1 d . . . . .
H00L H 0.1415 -0.0108 0.7470 0.124 Uiso 1 1 calc GR . . . .
N00M N -0.1772 -0.1352 0.7082 0.0597(16) Uani 1 1 d . . . . .
O00N O 0.5951 0.4154 0.8830 0.0828(18) Uani 1 1 d . . . . .
O00O O 0.5173 0.0595 0.9608 0.091(2) Uani 1 1 d . . . . .
N00P N 0.2049 -0.2279 0.6935 0.0704(19) Uani 1 1 d . . . . .
N00Q N 0.7283 0.3870 0.9110 0.0661(18) Uani 1 1 d . . . . .
N00R N 0.3082 -0.0974 0.6338 0.0670(19) Uani 1 1 d . . . . .
O00S O 0.1482 -0.1147 0.5877 0.094(2) Uani 1 1 d . . . . .
O00T O 0.2969 0.4093 0.8681 0.089(2) Uani 1 1 d . . . . .
C00U C 0.4283 0.0937 0.6138 0.0493(16) Uani 1 1 d . . . . .
C00V C 0.5371 0.1313 0.6305 0.0483(16) Uani 1 1 d . . . . .
O00W O 0.1073 0.3773 0.6939 0.097(2) Uani 1 1 d . . . . .
C00X C 0.3885 0.0299 0.6207 0.0496(17) Uani 1 1 d . . . . .
C00Y C 0.4748 0.0181 0.4890 0.0520(18) Uani 1 1 d . . . . .
C00Z C 0.5801 0.1976 0.6225 0.0533(18) Uani 1 1 d . . . . .
O010 O -0.1115 0.2426 0.5450 0.098(2) Uani 1 1 d . . . . .
H01B H -0.1030 0.2797 0.5729 0.147 Uiso 1 1 d G . . . .
H01C H -0.0503 0.2428 0.5491 0.147 Uiso 1 1 d G . . . .
N011 N 0.2007 0.3952 0.7824 0.073(2) Uani 1 1 d . . . . .
C012 C 0.4558 0.0051 0.6455 0.0506(17) Uani 1 1 d . . . . .
O013 O 0.0793 0.2268 0.5623 0.098(2) Uani 1 1 d . . . . .
H013 H 0.0524 0.2076 0.5269 0.147 Uiso 1 1 calc R . . . .
C014 C 0.5229 0.2070 0.9225 0.0530(17) Uani 1 1 d . . . . .
C015 C 0.0560 -0.1342 0.8353 0.0507(17) Uani 1 1 d . . . . .
C016 C -0.0253 -0.1395 0.7940 0.0498(16) Uani 1 1 d . . . . .
H016 H -0.0718 -0.1198 0.8048 0.060 Uiso 1 1 calc R . . . .
C017 C 0.6006 0.1050 0.6537 0.0509(17) Uani 1 1 d . . . . .
H017 H 0.6729 0.1301 0.6645 0.061 Uiso 1 1 calc R . . . .
C018 C -0.0387 -0.1737 0.7370 0.0544(18) Uani 1 1 d . . . . .
C019 C -0.0754 0.1498 0.7121 0.0559(18) Uani 1 1 d . . . . .
C01A C -0.1245 -0.0675 0.7178 0.0539(18) Uani 1 1 d . . . . .
H01A H -0.0576 -0.0525 0.7136 0.065 Uiso 1 1 calc R . . . .
C01B C 0.5890 0.2656 0.9174 0.0555(18) Uani 1 1 d . . . . .
C01C C 0.0104 0.1905 0.7606 0.0564(19) Uani 1 1 d . . . . .
C01D C 0.1235 -0.1626 0.8193 0.0518(17) Uani 1 1 d . . . . .
H01D H 0.1791 -0.1590 0.8476 0.062 Uiso 1 1 calc R . . . .
C01E C 0.5119 0.1636 0.7712 0.062(2) Uani 1 1 d . . . . .
H01E H 0.4481 0.1291 0.7676 0.074 Uiso 1 1 calc R . . . .
C01F C 0.5616 0.0432 0.6617 0.0544(18) Uani 1 1 d . . . . .
H01F H 0.6071 0.0264 0.6782 0.065 Uiso 1 1 calc R . . . .
C01G C 0.2304 -0.0056 0.9199 0.0541(18) Uani 1 1 d . . . . .
H01G H 0.2088 -0.0036 0.8837 0.065 Uiso 1 1 calc R . . . .
C01H C 0.5616 0.1641 0.9427 0.0552(18) Uani 1 1 d . . . . .
C01I C -0.1392 0.0784 0.7026 0.060(2) Uani 1 1 d . . . . .
C01J C 0.4678 -0.0830 0.5138 0.0579(19) Uani 1 1 d . . . . .
H01J H 0.5022 -0.1073 0.5286 0.070 Uiso 1 1 calc R . . . .
C01K C 0.6071 0.2704 0.7610 0.064(2) Uani 1 1 d . . . . .
C01L C 0.1289 0.1360 0.6564 0.063(2) Uani 1 1 d . . . . .
N01M N 0.5535 0.3968 0.6040 0.082(2) Uani 1 1 d . . . . .
C01N C 0.3242 0.0416 0.9573 0.0566(18) Uani 1 1 d . . . . .
C01O C 0.1143 0.2052 0.8519 0.063(2) Uani 1 1 d . . . . .
H01O H 0.1287 0.1879 0.8808 0.076 Uiso 1 1 calc R . . . .
C01P C 0.4013 0.1861 0.5832 0.062(2) Uani 1 1 d . . . . .
C01Q C 0.1559 0.2993 0.8176 0.0589(19) Uani 1 1 d . . . . .
C01R C 0.5130 0.2198 0.7560 0.0591(19) Uani 1 1 d . . . . .
H01R H 0.4506 0.2237 0.7424 0.071 Uiso 1 1 calc R . . . .
C01S C 0.2824 -0.0087 0.6022 0.061(2) Uani 1 1 d . . . . .
C01T C 0.0345 0.1629 0.8027 0.0563(18) Uani 1 1 d . . . . .
C01U C 0.5522 0.3093 0.8988 0.0599(19) Uani 1 1 d . . . . .
N01V N 0.4236 0.5560 0.8123 0.099(3) Uani 1 1 d . . . . .
C01W C 0.3615 -0.1105 0.4948 0.061(2) Uani 1 1 d . . . . .
C01X C 0.3661 -0.0122 0.4693 0.061(2) Uani 1 1 d . . . . .
H01X H 0.3309 0.0113 0.4540 0.073 Uiso 1 1 calc R . . . .
C01Y C 0.6973 0.2651 0.7805 0.070(2) Uani 1 1 d . . . . .
H01Y H 0.7604 0.2997 0.7834 0.084 Uiso 1 1 calc R . . . .
C01Z C 0.4171 0.1916 0.9089 0.0587(19) Uani 1 1 d . . . . .
C020 C 0.1113 -0.1963 0.7628 0.0547(18) Uani 1 1 d . . . . .
C021 C -0.1669 -0.0204 0.7334 0.060(2) Uani 1 1 d . . . . .
C022 C 0.0631 -0.1019 0.8963 0.0586(19) Uani 1 1 d . . . . .
H02A H 0.0196 -0.0751 0.8989 0.070 Uiso 1 1 calc R . . . .
H02B H 0.0349 -0.1396 0.9102 0.070 Uiso 1 1 calc R . . . .
C023 C 0.0305 -0.2014 0.7219 0.059(2) Uani 1 1 d . . . . .
H023 H 0.0222 -0.2242 0.6829 0.071 Uiso 1 1 calc R . . . .
C024 C 0.3610 0.1190 0.5896 0.0563(19) Uani 1 1 d . . . . .
C025 C 0.6223 0.3739 0.8964 0.068(2) Uani 1 1 d . . . . .
C026 C 0.4916 0.1028 0.9490 0.064(2) Uani 1 1 d . . . . .
C027 C 0.7701 0.3439 0.9280 0.065(2) Uani 1 1 d . . . . .
C028 C 0.0730 0.2585 0.7686 0.0573(18) Uani 1 1 d . . . . .
C029 C 0.1991 -0.0605 0.9849 0.063(2) Uani 1 1 d . . . . .
H029 H 0.1554 -0.0958 0.9944 0.076 Uiso 1 1 calc R . . . .
C02A C 0.1999 0.1464 0.7076 0.064(2) Uani 1 1 d . . . . .
H02E H 0.2541 0.1911 0.7286 0.077 Uiso 1 1 calc R . . . .
C02B C 0.6033 0.1571 0.7918 0.064(2) Uani 1 1 d . . . . .
C02C C 0.4159 -0.0610 0.6546 0.063(2) Uani 1 1 d . . . . .
C02D C 0.3107 -0.0751 0.4720 0.0574(19) Uani 1 1 d . . . . .
H02F H 0.2378 -0.0947 0.4584 0.069 Uiso 1 1 calc R . . . .
C02E C 0.1117 0.0273 0.6957 0.069(2) Uani 1 1 d . . . . .
C02F C 0.3453 0.1349 0.9206 0.0585(19) Uani 1 1 d . . . . .
C02G C 0.2558 0.0808 0.5728 0.068(2) Uani 1 1 d . . . . .
H02G H 0.2104 0.0985 0.5576 0.081 Uiso 1 1 calc R . . . .
C02H C 0.6653 0.1799 0.9565 0.063(2) Uani 1 1 d . . . . .
H02H H 0.6911 0.1507 0.9697 0.076 Uiso 1 1 calc R . . . .
C02I C 0.2465 -0.1665 0.6888 0.065(2) Uani 1 1 d . . . . .
H02I H 0.2618 -0.1243 0.7194 0.078 Uiso 1 1 calc R . . . .
C02J C 0.6977 0.2812 0.9326 0.061(2) Uani 1 1 d . . . . .
C02K C 0.0412 0.0161 0.6479 0.070(2) Uani 1 1 d . . . . .
H02K H -0.0137 -0.0286 0.6284 0.084 Uiso 1 1 calc R . . . .
C02L C -0.0249 0.0901 0.7933 0.061(2) Uani 1 1 d . . . . .
C02M C 0.1750 0.2747 0.8593 0.063(2) Uani 1 1 d . . . . .
H02M H 0.2292 0.3042 0.8935 0.075 Uiso 1 1 calc R . . . .
C02N C 0.2389 -0.0766 0.6069 0.071(2) Uani 1 1 d . . . . .
N02O N 0.8472 0.5159 0.8531 0.098(3) Uani 1 1 d . . . . .
C02P C 0.0471 0.0691 0.6263 0.065(2) Uani 1 1 d . . . . .
O02Q O 0.6940 0.0448 0.8502 0.132(4) Uani 1 1 d . . . . .
H02Q H 0.6432 0.0073 0.8300 0.198 Uiso 1 1 calc GR . . . .
C02R C 0.0487 0.2837 0.7260 0.066(2) Uani 1 1 d . . . . .
C02S C 0.5232 0.3393 0.6152 0.074(3) Uani 1 1 d . . . . .
H02S H 0.4840 0.3356 0.6409 0.088 Uiso 1 1 calc R . . . .
C02T C -0.1280 -0.1847 0.6904 0.065(2) Uani 1 1 d . . . . .
H02C H -0.1041 -0.1792 0.6577 0.078 Uiso 1 1 calc R . . . .
H02D H -0.1799 -0.2331 0.6775 0.078 Uiso 1 1 calc R . . . .
C02U C 0.6971 0.2087 0.7965 0.073(2) Uani 1 1 d . . . . .
C02V C 0.7324 0.2385 0.9513 0.062(2) Uani 1 1 d . . . . .
H02V H 0.8038 0.2488 0.9610 0.075 Uiso 1 1 calc R . . . .
C02W C 0.3806 0.2330 0.8876 0.071(2) Uani 1 1 d . . . . .
H02W H 0.3088 0.2210 0.8759 0.085 Uiso 1 1 calc R . . . .
C02X C 0.2241 0.3718 0.8265 0.071(2) Uani 1 1 d . . . . .
C02Y C 0.2168 0.0168 0.5780 0.070(2) Uani 1 1 d . . . . .
H02Y H 0.1447 -0.0100 0.5650 0.084 Uiso 1 1 calc R . . . .
C02Z C 0.0266 0.0295 0.9940 0.068(2) Uani 1 1 d . . . . .
C030 C 0.1396 0.1892 0.6346 0.067(2) Uani 1 1 d . . . . .
H030 H 0.1945 0.2338 0.6545 0.081 Uiso 1 1 calc R . . . .
C031 C -0.0973 0.1777 0.6730 0.067(2) Uani 1 1 d . . . . .
H031 H -0.1560 0.1505 0.6406 0.080 Uiso 1 1 calc R . . . .
C032 C 0.4477 0.2918 0.8831 0.073(2) Uani 1 1 d . . . . .
H032 H 0.4215 0.3203 0.8690 0.087 Uiso 1 1 calc R . . . .
C033 C 0.6029 0.1004 0.8090 0.076(3) Uani 1 1 d . . . . .
H033 H 0.5391 0.0651 0.8045 0.091 Uiso 1 1 calc R . . . .
C034 C 0.2943 -0.0141 1.0221 0.074(2) Uani 1 1 d . . . . .
H034 H 0.3171 -0.0182 1.0573 0.089 Uiso 1 1 calc R . . . .
C035 C 0.1918 0.0938 0.7269 0.068(2) Uani 1 1 d . . . . .
H035 H 0.2397 0.1019 0.7610 0.081 Uiso 1 1 calc R . . . .
C036 C -0.2654 -0.0430 0.7399 0.077(3) Uani 1 1 d . . . . .
H036 H -0.2964 -0.0112 0.7508 0.092 Uiso 1 1 calc R . . . .
C037 C -0.0094 0.1112 0.5556 0.080(3) Uani 1 1 d . . . . .
H037 H -0.0560 0.1032 0.5210 0.095 Uiso 1 1 calc R . . . .
C038 C 0.0714 0.1767 0.5850 0.072(2) Uani 1 1 d . . . . .
C039 C 0.1853 -0.2279 0.7486 0.074(2) Uani 1 1 d . . . . .
H03A H 0.1580 -0.2765 0.7466 0.089 Uiso 1 1 calc R . . . .
H03B H 0.2512 -0.2017 0.7794 0.089 Uiso 1 1 calc R . . . .
C03A C 0.5486 0.2845 0.5897 0.068(2) Uani 1 1 d . . . . .
O03B O -0.2447 -0.0923 0.8699 0.134(3) Uani 1 1 d . . . . .
H03D H -0.2710 -0.1347 0.8648 0.201 Uiso 1 1 calc GR . . . .
C03C C 0.3558 0.0374 1.0091 0.068(2) Uani 1 1 d . . . . .
H03C H 0.4202 0.0703 1.0356 0.081 Uiso 1 1 calc R . . . .
O03D O 0.2583 0.3353 0.6092 0.143(4) Uani 1 1 d . . . . .
H03E H 0.2910 0.3340 0.6402 0.214 Uiso 1 1 d G . . . .
H03F H 0.1937 0.3155 0.6063 0.214 Uiso 1 1 d G . . . .
C03E C 0.7982 0.4485 0.9075 0.071(2) Uani 1 1 d . . . . .
C03F C 0.1184 0.3553 0.7309 0.081(3) Uani 1 1 d . . . . .
C03G C 0.6096 0.2919 0.5541 0.074(3) Uani 1 1 d . . . . .
H03G H 0.6275 0.2548 0.5359 0.089 Uiso 1 1 calc R . . . .
C03H C 0.5805 0.4871 0.6962 0.087(3) Uani 1 1 d . . . . .
C03I C -0.0229 0.0588 0.5752 0.077(3) Uani 1 1 d . . . . .
H03I H -0.0793 0.0150 0.5547 0.092 Uiso 1 1 calc R . . . .
C03J C -0.0360 0.2445 0.6795 0.072(2) Uani 1 1 d . . . . .
H03J H -0.0526 0.2631 0.6520 0.087 Uiso 1 1 calc R . . . .
C03L C 0.6732 0.4882 0.7175 0.097(4) Uani 1 1 d . . . . .
H03L H 0.7042 0.4675 0.6921 0.116 Uiso 1 1 calc R . . . .
C03M C 0.7852 0.1489 0.8364 0.103(4) Uani 1 1 d . . . . .
H03M H 0.8475 0.1466 0.8528 0.124 Uiso 1 1 calc R . . . .
C03N C 0.6895 0.0960 0.8311 0.097(4) Uani 1 1 d . . . . .
C03O C 0.2670 -0.1651 0.6393 0.076(3) Uani 1 1 d . . . . .
C03Q C -0.2695 -0.1583 0.7138 0.074(3) Uani 1 1 d . . . . .
H03Q H -0.3054 -0.2062 0.7069 0.088 Uiso 1 1 calc R . . . .
C03R C -0.3139 -0.1099 0.7304 0.088(3) Uani 1 1 d . . . . .
H03R H -0.3805 -0.1258 0.7349 0.106 Uiso 1 1 calc R . . . .
C03S C 0.7860 0.4564 0.8571 0.081(3) Uani 1 1 d . . . . .
H03S H 0.7342 0.4202 0.8243 0.098 Uiso 1 1 calc R . . . .
C03T C 0.7893 0.2017 0.8189 0.090(3) Uani 1 1 d . . . . .
H03T H 0.8539 0.2346 0.8216 0.108 Uiso 1 1 calc R . . . .
C03U C 0.2635 0.4648 0.7896 0.089(3) Uani 1 1 d . . . . .
C03V C 0.5827 0.5463 0.7914 0.093(4) Uani 1 1 d . . . . .
C03W C 0.3666 0.4875 0.8046 0.093(3) Uani 1 1 d . . . . .
H03W H 0.3992 0.4575 0.8097 0.111 Uiso 1 1 calc R . . . .
C03X C 0.5345 0.5159 0.7328 0.094(4) Uani 1 1 d . . . . .
H03X H 0.4690 0.5152 0.7181 0.112 Uiso 1 1 calc R . . . .
C03Y C 0.6764 0.5484 0.8121 0.100(4) Uani 1 1 d . . . . .
H03Y H 0.7103 0.5702 0.8518 0.120 Uiso 1 1 calc R . . . .
C03Z C 0.6432 0.3525 0.5458 0.089(3) Uani 1 1 d . . . . .
H03Z H 0.6869 0.3589 0.5226 0.107 Uiso 1 1 calc R . . . .
C040 C -0.1570 -0.0589 0.9152 0.095(4) Uani 1 1 d . . . . .
C041 C 0.1843 -0.2874 0.6514 0.104(4) Uani 1 1 d . . . . .
H041 H 0.1576 -0.3303 0.6566 0.125 Uiso 1 1 calc R . . . .
C042 C 0.7252 0.5184 0.7751 0.093(3) Uani 1 1 d . . . . .
C043 C 0.5245 0.4538 0.6326 0.096(4) Uani 1 1 d . . . . .
H04A H 0.4494 0.4349 0.6264 0.115 Uiso 1 1 calc R . . . .
H04B H 0.5417 0.4897 0.6158 0.115 Uiso 1 1 calc R . . . .
C044 C 0.8777 0.5000 0.9548 0.094(3) Uani 1 1 d . . . . .
H044 H 0.8897 0.4949 0.9903 0.113 Uiso 1 1 calc R . . . .
C046 C -0.1308 -0.0795 0.9612 0.103(4) Uani 1 1 d . . . . .
H046 H -0.1742 -0.1209 0.9640 0.124 Uiso 1 1 calc R . . . .
C047 C 0.5370 0.5817 0.8339 0.112(5) Uani 1 1 d . . . . .
H04C H 0.5553 0.5737 0.8693 0.134 Uiso 1 1 calc R . . . .
H04D H 0.5679 0.6327 0.8432 0.134 Uiso 1 1 calc R . . . .
O048 O 0.4974 -0.0579 0.8289 0.182(6) Uani 1 1 d . . . . .
H04X H 0.4558 -0.0969 0.8291 0.273 Uiso 1 1 d G . . . .
H04Y H 0.4982 -0.0231 0.8562 0.273 Uiso 1 1 d G . . . .
O049 O 0.6362 0.7641 0.8443 0.211(6) Uani 1 1 d D U . . .
H049 H 0.5875 0.7639 0.8210 0.317 Uiso 1 1 calc GR . . . .
C04B C 0.9399 0.5602 0.9481 0.107(4) Uani 1 1 d . . . . .
H04E H 0.9943 0.5966 0.9797 0.128 Uiso 1 1 calc R . . . .
C04C C 0.3835 0.5991 0.8054 0.139(7) Uani 1 1 d . . . . .
H04F H 0.4261 0.6457 0.8119 0.167 Uiso 1 1 calc R . . . .
C04D C 0.6140 0.4056 0.5712 0.092(3) Uani 1 1 d . . . . .
H04G H 0.6373 0.4480 0.5651 0.110 Uiso 1 1 calc R . . . .
C04E C 0.2145 0.5091 0.7821 0.117(4) Uani 1 1 d . . . . .
H04H H 0.1420 0.4941 0.7729 0.141 Uiso 1 1 calc R . . . .
C04G C 0.9232 0.5666 0.8981 0.118(5) Uani 1 1 d . . . . .
H04I H 0.9656 0.6076 0.8943 0.142 Uiso 1 1 calc R . . . .
C04H C 0.2790 0.5765 0.7888 0.127(5) Uani 1 1 d . . . . .
H04J H 0.2493 0.6071 0.7817 0.152 Uiso 1 1 calc R . . . .
C04I C -0.0046 0.0429 0.9492 0.110(4) Uani 1 1 d . . . . .
H04S H 0.0371 0.0826 0.9436 0.132 Uiso 1 1 calc R . . . .
C04J C 0.2463 -0.2254 0.5960 0.128(6) Uani 1 1 d . . . . .
H04K H 0.2630 -0.2248 0.5621 0.154 Uiso 1 1 calc R . . . .
O04L O 0.1231 0.1413 0.4575 0.226(7) Uani 1 1 d D U . . .
H04N H 0.1305 0.1195 0.4787 0.339 Uiso 1 1 calc R . . . .
C04N C 0.8278 0.5209 0.7960 0.124(5) Uani 1 1 d . . . . .
H04L H 0.8798 0.5651 0.7982 0.148 Uiso 1 1 calc R . . . .
H04M H 0.8357 0.4819 0.7686 0.148 Uiso 1 1 calc R . . . .
C04Q C 0.8464 0.7110 0.8167 0.136(4) Uani 1 1 d . U . . .
H04Q H 0.9107 0.7152 0.8376 0.163 Uiso 1 1 calc R . . . .
C04P C 0.7871 0.7386 0.8448 0.133(4) Uani 1 1 d G U . . .
H04P H 0.8108 0.7616 0.8850 0.159 Uiso 1 1 calc R . . . .
C04K C 0.6930 0.7324 0.8143 0.146(4) Uani 1 1 d DG U . . .
C04O C 0.6582 0.6987 0.7555 0.145(4) Uani 1 1 d G U . . .
H04O H 0.5939 0.6945 0.7346 0.174 Uiso 1 1 calc R . . . .
C04S C 0.7176 0.6712 0.7274 0.138(4) Uani 1 1 d G U . . .
C04A C 0.8117 0.6773 0.7580 0.130(4) Uani 1 1 d G U . . .
C48 C 0.8710 0.6498 0.7299 0.158(4) Uani 1 1 d G U . . .
H48 H 0.9353 0.6540 0.7508 0.189 Uiso 1 1 calc R . . . .
C057 C 0.8363 0.6161 0.6711 0.165(5) Uani 1 1 d G U . . .
C04Z C 0.7422 0.6100 0.6406 0.175(5) Uani 1 1 d G U . . .
H04Z H 0.7185 0.5870 0.6004 0.211 Uiso 1 1 calc R . . . .
C04W C 0.6829 0.6375 0.6687 0.163(5) Uani 1 1 d G U . . .
H04W H 0.6186 0.6333 0.6478 0.196 Uiso 1 1 calc R . . . .
C04T C -0.0931 0.0008 0.9132 0.119(5) Uani 1 1 d . . . . .
H04T H -0.1157 0.0129 0.8822 0.142 Uiso 1 1 calc R . . . .
C04U C 0.2004 -0.2876 0.6026 0.149(7) Uani 1 1 d . . . . .
H04U H 0.1804 -0.3306 0.5719 0.178 Uiso 1 1 calc R . . . .
O051 O 0.8981 0.5915 0.6448 0.222(6) Uani 1 1 d . U . . .
H051 H 0.8819 0.5869 0.6106 0.333 Uiso 1 1 calc GR . . . .
Br05 Br -0.0565 0.2428 1.0542 0.1484(17) Uani 0.5 1 d . . . . .
C05E C 0.4835 0.2203 0.4047 0.158(5) Uani 1 1 d . U . . .
H05E H 0.5069 0.1848 0.3906 0.190 Uiso 1 1 calc R . . . .
C20 C 0.5394 0.2883 0.4105 0.187(5) Uani 1 1 d DG U . . .
C055 C 0.5051 0.3401 0.4311 0.182(5) Uani 1 1 d G U . . .
H055 H 0.5434 0.3866 0.4351 0.219 Uiso 1 1 calc R . . . .
C04V C 0.4148 0.3240 0.4460 0.170(5) Uani 1 1 d G U . . .
H04V H 0.3913 0.3595 0.4601 0.204 Uiso 1 1 calc R . . . .
C04X C 0.3588 0.2560 0.4403 0.143(4) Uani 1 1 d G U . . .
C04M C 0.3931 0.2041 0.4196 0.141(4) Uani 1 1 d G U . . .
C04F C 0.3372 0.1361 0.4138 0.136(4) Uani 1 1 d G U . . .
H04R H 0.3606 0.1007 0.3997 0.163 Uiso 1 1 calc R . . . .
C05B C 0.2468 0.1200 0.4287 0.175(5) Uani 1 1 d G U . . .
H05B H 0.2086 0.0735 0.4248 0.210 Uiso 1 1 calc R . . . .
C050 C 0.2125 0.1719 0.4494 0.190(6) Uani 1 1 d DG U . . .
C14 C 0.2685 0.2399 0.4552 0.184(5) Uani 1 1 d G U . . .
H14 H 0.2450 0.2753 0.4693 0.221 Uiso 1 1 calc R . . . .
O30 O 0.5973 0.2994 0.3757 0.328(10) Uani 1 1 d D U . . .
H30 H 0.6550 0.3319 0.3948 0.492 Uiso 1 1 calc GR . . . .
C23 C 0.6020 0.3155 1.0586 0.223(6) Uani 1 1 d D U . . .
H23 H 0.5985 0.2744 1.0651 0.268 Uiso 1 1 calc R U . . .
C27 C 0.6960 0.3645 1.0628 0.241(6) Uani 1 1 d DG U . . .
C26 C 0.7012 0.4247 1.0534 0.249(6) Uani 1 1 d DG U . . .
H26 H 0.7654 0.4582 1.0563 0.299 Uiso 1 1 calc R U . . .
C24 C 0.6123 0.4359 1.0398 0.237(6) Uani 1 1 d G U . . .
H24 H 0.6158 0.4770 1.0334 0.284 Uiso 1 1 calc R U . . .
C15 C 0.5183 0.3869 1.0356 0.224(5) Uani 1 1 d G U . . .
C11 C 0.5132 0.3267 1.0450 0.212(5) Uani 1 1 d G U . . .
C19 C 0.4192 0.2777 1.0408 0.207(5) Uani 1 1 d G U . . .
H19 H 0.4157 0.2366 1.0472 0.248 Uiso 1 1 calc R U . . .
C0AA C 0.3304 0.2889 1.0272 0.205(6) Uani 1 1 d G U . . .
H0AA H 0.2661 0.2554 1.0243 0.246 Uiso 1 1 calc R U . . .
C9 C 0.3355 0.3491 1.0178 0.231(6) Uani 1 1 d DG U . . .
C12 C 0.4295 0.3981 1.0220 0.218(6) Uani 1 1 d G U . . .
H12 H 0.4330 0.4392 1.0156 0.261 Uiso 1 1 calc R U . . .
O9 O 0.2348 0.3496 1.0065 0.264(7) Uani 1 1 d D U . . .
H9 H 0.2136 0.3495 1.0348 0.396 Uiso 1 1 calc GR U . . .
O28 O 0.7909 0.3575 1.0852 0.367(10) Uani 1 1 d D U . . .
H28 H 0.7779 0.3266 1.0990 0.550 Uiso 1 1 calc R . . . .

loop_
_atom_site_aniso_label
_atom_site_aniso_U_11
_atom_site_aniso_U_22
_atom_site_aniso_U_33
_atom_site_aniso_U_23
_atom_site_aniso_U_13
_atom_site_aniso_U_12
Br01 0.0819(6) 0.0484(5) 0.0759(6) 0.0072(4) 0.0104(5) 0.0136(4)
Br02 0.1009(7) 0.0598(5) 0.0723(6) 0.0155(4) 0.0320(5) 0.0137(5)
Br00 0.1206(14) 0.180(2) 0.236(3) -0.0182(17) 0.0873(15) 0.0245(13)
Br1 0.095(2) 0.156(3) 0.313(7) 0.158(4) 0.031(3) 0.036(2)
Br2 0.134(2) 0.205(3) 0.285(4) 0.126(3) 0.084(2) 0.086(2)
Br3 0.162(3) 0.400(7) 0.156(3) 0.106(4) 0.023(2) 0.073(3)
Br4 0.384(9) 0.337(8) 0.301(7) 0.182(6) -0.051(6) 0.089(7)
O008 0.063(3) 0.059(3) 0.052(3) 0.017(3) 0.015(3) 0.014(3)
O009 0.052(3) 0.071(4) 0.087(4) 0.034(3) 0.010(3) 0.028(3)
N00A 0.050(3) 0.062(4) 0.049(3) 0.019(3) 0.006(3) 0.027(3)
O00B 0.071(4) 0.076(4) 0.064(3) 0.025(3) 0.022(3) 0.029(3)
O00C 0.052(3) 0.086(4) 0.062(4) 0.022(3) -0.001(3) 0.021(3)
O00D 0.095(5) 0.081(4) 0.060(4) 0.015(3) 0.003(3) 0.049(4)
N00E 0.058(4) 0.066(4) 0.048(3) 0.020(3) 0.014(3) 0.032(3)
O00F 0.050(3) 0.084(4) 0.067(4) 0.009(3) 0.000(3) 0.009(3)
N00G 0.046(3) 0.063(4) 0.051(3) 0.017(3) 0.011(3) 0.018(3)
O00H 0.075(4) 0.060(3) 0.067(4) 0.015(3) 0.020(3) 0.005(3)
O00I 0.094(5) 0.070(4) 0.079(4) 0.036(3) 0.025(4) 0.022(4)
O00J 0.071(4) 0.085(4) 0.063(4) 0.033(3) -0.003(3) 0.011(3)
N00K 0.077(4) 0.051(4) 0.042(3) 0.013(3) 0.016(3) 0.028(3)
O00L 0.071(4) 0.075(4) 0.082(4) 0.029(3) 0.027(3) 0.005(3)
N00M 0.054(4) 0.073(4) 0.041(3) 0.024(3) 0.006(3) 0.015(3)
O00N 0.075(4) 0.082(4) 0.076(4) 0.034(4) 0.005(3) 0.019(3)
O00O 0.060(4) 0.093(5) 0.136(6) 0.059(5) 0.021(4) 0.042(4)
N00P 0.090(5) 0.066(4) 0.060(4) 0.021(4) 0.040(4) 0.029(4)
N00Q 0.060(4) 0.066(4) 0.044(3) 0.009(3) 0.001(3) 0.011(3)
N00R 0.075(5) 0.055(4) 0.054(4) 0.007(3) 0.034(4) 0.010(3)
O00S 0.063(4) 0.075(4) 0.110(5) 0.010(4) 0.033(4) 0.006(3)
O00T 0.103(5) 0.066(4) 0.062(4) 0.010(3) 0.019(4) 0.008(4)
C00U 0.053(4) 0.051(4) 0.031(3) 0.001(3) 0.010(3) 0.020(3)
C00V 0.051(4) 0.049(4) 0.033(3) 0.004(3) 0.013(3) 0.015(3)
O00W 0.141(7) 0.084(5) 0.072(4) 0.039(4) 0.031(4) 0.045(5)
C00X 0.048(4) 0.053(4) 0.032(3) 0.001(3) 0.013(3) 0.013(3)
C00Y 0.054(4) 0.068(5) 0.025(3) 0.003(3) 0.005(3) 0.030(4)
C00Z 0.066(5) 0.054(4) 0.032(3) 0.009(3) 0.014(3) 0.021(4)
O010 0.080(5) 0.086(5) 0.100(5) 0.021(4) 0.006(4) 0.024(4)
N011 0.096(6) 0.056(4) 0.064(4) 0.014(3) 0.029(4) 0.032(4)
C012 0.057(4) 0.051(4) 0.035(3) 0.009(3) 0.015(3) 0.016(3)
O013 0.094(5) 0.092(5) 0.084(5) 0.024(4) 0.000(4) 0.031(4)
C014 0.052(4) 0.062(5) 0.037(4) 0.012(3) 0.002(3) 0.027(4)
C015 0.058(4) 0.048(4) 0.047(4) 0.024(3) 0.020(3) 0.015(3)
C016 0.051(4) 0.046(4) 0.049(4) 0.022(3) 0.015(3) 0.011(3)
C017 0.047(4) 0.055(4) 0.037(4) 0.008(3) 0.008(3) 0.015(3)
C018 0.061(4) 0.044(4) 0.050(4) 0.024(3) 0.015(4) 0.008(3)
C019 0.054(4) 0.065(5) 0.052(4) 0.017(4) 0.018(4) 0.030(4)
C01A 0.047(4) 0.062(5) 0.044(4) 0.020(3) 0.011(3) 0.012(4)
C01B 0.053(4) 0.067(5) 0.032(3) 0.007(3) 0.002(3) 0.021(4)
C01C 0.055(4) 0.074(5) 0.045(4) 0.017(4) 0.017(3) 0.035(4)
C01D 0.056(4) 0.050(4) 0.054(4) 0.029(3) 0.020(3) 0.017(3)
C01E 0.068(5) 0.065(5) 0.036(4) 0.010(3) 0.010(4) 0.018(4)
C01F 0.056(4) 0.061(5) 0.041(4) 0.015(3) 0.011(3) 0.022(4)
C01G 0.057(4) 0.064(5) 0.049(4) 0.024(4) 0.016(4) 0.031(4)
C01H 0.050(4) 0.067(5) 0.041(4) 0.016(3) 0.004(3) 0.023(4)
C01I 0.051(4) 0.082(6) 0.050(4) 0.024(4) 0.012(4) 0.034(4)
C01J 0.071(5) 0.070(5) 0.034(4) 0.010(3) 0.016(3) 0.039(4)
C01K 0.064(5) 0.057(5) 0.041(4) 0.001(3) 0.013(4) 0.005(4)
C01L 0.049(4) 0.064(5) 0.059(5) 0.003(4) 0.020(4) 0.018(4)
N01M 0.143(8) 0.059(4) 0.047(4) 0.017(3) 0.029(4) 0.047(5)
C01N 0.050(4) 0.069(5) 0.051(4) 0.018(4) 0.007(3) 0.033(4)
C01O 0.055(5) 0.080(6) 0.051(4) 0.022(4) 0.013(4) 0.026(4)
C01P 0.076(5) 0.067(5) 0.033(4) 0.005(3) 0.008(4) 0.034(4)
C01Q 0.063(5) 0.065(5) 0.055(4) 0.022(4) 0.023(4) 0.033(4)
C01R 0.050(4) 0.061(5) 0.042(4) 0.010(3) 0.005(3) 0.006(4)
C01S 0.052(4) 0.063(5) 0.049(4) -0.001(4) 0.018(4) 0.016(4)
C01T 0.048(4) 0.067(5) 0.052(4) 0.018(4) 0.014(3) 0.024(4)
C01U 0.058(5) 0.068(5) 0.041(4) 0.015(4) 0.004(3) 0.020(4)
N01V 0.161(9) 0.049(4) 0.070(5) 0.008(4) 0.058(6) 0.021(5)
C01W 0.065(5) 0.066(5) 0.041(4) 0.002(4) 0.016(4) 0.029(4)
C01X 0.061(5) 0.079(6) 0.034(4) 0.006(4) 0.008(3) 0.036(4)
C01Y 0.049(5) 0.075(6) 0.048(4) -0.003(4) 0.010(4) 0.005(4)
C01Z 0.055(4) 0.065(5) 0.048(4) 0.016(4) 0.002(3) 0.025(4)
C020 0.065(5) 0.051(4) 0.055(4) 0.026(4) 0.029(4) 0.021(4)
C021 0.045(4) 0.076(5) 0.048(4) 0.022(4) 0.008(3) 0.017(4)
C022 0.051(4) 0.078(5) 0.044(4) 0.019(4) 0.013(3) 0.026(4)
C023 0.074(5) 0.050(4) 0.045(4) 0.018(3) 0.020(4) 0.014(4)
C024 0.059(5) 0.056(4) 0.037(4) -0.003(3) 0.007(3) 0.025(4)
C025 0.064(5) 0.074(6) 0.044(4) 0.013(4) -0.001(4) 0.019(4)
C026 0.055(5) 0.078(6) 0.055(5) 0.020(4) 0.003(4) 0.033(4)
C027 0.058(5) 0.068(5) 0.037(4) 0.001(4) -0.003(3) 0.011(4)
C028 0.064(5) 0.061(5) 0.051(4) 0.018(4) 0.023(4) 0.030(4)
C029 0.077(6) 0.083(6) 0.046(4) 0.029(4) 0.020(4) 0.049(5)
C02A 0.047(4) 0.057(5) 0.069(5) 0.006(4) 0.014(4) 0.015(4)
C02B 0.072(5) 0.073(5) 0.035(4) 0.006(4) 0.012(4) 0.031(4)
C02C 0.073(5) 0.056(5) 0.046(4) 0.012(4) 0.018(4) 0.017(4)
C02D 0.055(4) 0.075(5) 0.036(4) 0.009(4) 0.012(3) 0.030(4)
C02E 0.057(5) 0.061(5) 0.082(6) 0.022(5) 0.035(5) 0.013(4)
C02F 0.055(5) 0.059(5) 0.053(4) 0.016(4) 0.003(4) 0.025(4)
C02G 0.056(5) 0.076(6) 0.055(5) 0.001(4) 0.007(4) 0.034(4)
C02H 0.057(5) 0.078(6) 0.052(4) 0.020(4) 0.006(4) 0.033(4)
C02I 0.074(5) 0.060(5) 0.055(5) 0.014(4) 0.028(4) 0.023(4)
C02J 0.051(4) 0.077(5) 0.036(4) 0.008(4) -0.001(3) 0.023(4)
C02K 0.055(5) 0.066(5) 0.064(5) 0.004(4) 0.024(4) 0.008(4)
C02L 0.051(4) 0.079(6) 0.048(4) 0.023(4) 0.008(3) 0.025(4)
C02M 0.056(5) 0.062(5) 0.056(5) 0.009(4) 0.012(4) 0.022(4)
C02N 0.062(5) 0.064(5) 0.064(5) 0.000(4) 0.029(4) 0.015(4)
N02O 0.087(6) 0.064(5) 0.082(6) 0.008(4) 0.011(5) -0.017(4)
C02P 0.048(4) 0.065(5) 0.064(5) 0.010(4) 0.022(4) 0.011(4)
O02Q 0.208(10) 0.176(9) 0.075(5) 0.058(6) 0.050(6) 0.140(9)
C02R 0.079(6) 0.073(5) 0.055(5) 0.018(4) 0.028(4) 0.043(5)
C02S 0.117(8) 0.058(5) 0.045(4) 0.015(4) 0.027(5) 0.036(5)
C02T 0.074(5) 0.056(5) 0.046(4) 0.017(4) 0.004(4) 0.014(4)
C02U 0.071(6) 0.090(7) 0.036(4) -0.001(4) 0.013(4) 0.031(5)
C02V 0.051(4) 0.078(6) 0.045(4) 0.012(4) 0.004(3) 0.027(4)
C02W 0.054(5) 0.068(5) 0.081(6) 0.029(5) -0.001(4) 0.023(4)
C02X 0.082(6) 0.062(5) 0.064(5) 0.013(4) 0.028(5) 0.030(5)
C02Y 0.048(4) 0.074(6) 0.059(5) -0.006(4) 0.014(4) 0.020(4)
C02Z 0.095(7) 0.065(5) 0.070(5) 0.033(4) 0.049(5) 0.043(5)
C030 0.056(5) 0.059(5) 0.073(6) 0.009(4) 0.016(4) 0.021(4)
C031 0.066(5) 0.084(6) 0.054(5) 0.026(4) 0.011(4) 0.039(5)
C032 0.065(5) 0.080(6) 0.069(6) 0.032(5) 0.003(4) 0.031(5)
C033 0.103(7) 0.082(6) 0.041(4) 0.016(4) 0.020(5) 0.044(6)
C034 0.077(6) 0.093(7) 0.057(5) 0.029(5) 0.005(4) 0.047(5)
C035 0.055(5) 0.067(5) 0.069(5) 0.015(4) 0.024(4) 0.017(4)
C036 0.050(5) 0.099(7) 0.069(6) 0.028(5) 0.021(4) 0.017(5)
C037 0.061(5) 0.089(7) 0.062(5) 0.009(5) 0.007(4) 0.022(5)
C038 0.064(5) 0.074(6) 0.066(5) 0.016(5) 0.014(4) 0.025(5)
C039 0.089(6) 0.083(6) 0.064(5) 0.031(5) 0.040(5) 0.040(5)
C03A 0.099(7) 0.065(5) 0.039(4) 0.014(4) 0.018(4) 0.039(5)
O03B 0.135(8) 0.132(8) 0.121(7) 0.036(6) 0.013(6) 0.059(6)
C03C 0.062(5) 0.081(6) 0.056(5) 0.029(4) 0.002(4) 0.029(5)
O03D 0.107(6) 0.139(8) 0.149(8) 0.094(7) -0.014(6) 0.002(6)
C03E 0.060(5) 0.056(5) 0.056(5) 0.001(4) -0.003(4) 0.002(4)
C03F 0.110(8) 0.068(6) 0.076(6) 0.024(5) 0.043(6) 0.043(6)
C03G 0.111(7) 0.069(6) 0.045(4) 0.018(4) 0.030(5) 0.039(5)
C03H 0.152(10) 0.046(5) 0.070(6) 0.027(4) 0.051(7) 0.035(6)
C03I 0.056(5) 0.076(6) 0.066(6) 0.003(5) 0.015(4) 0.011(4)
C03J 0.082(6) 0.076(6) 0.062(5) 0.027(5) 0.022(5) 0.036(5)
C03L 0.173(12) 0.041(5) 0.063(6) 0.021(4) 0.052(7) 0.017(6)
C03M 0.118(9) 0.154(12) 0.062(6) 0.024(7) 0.031(6) 0.096(9)
C03N 0.143(11) 0.132(10) 0.051(5) 0.037(6) 0.032(6) 0.092(9)
C03O 0.093(6) 0.053(5) 0.063(5) 0.009(4) 0.044(5) 0.007(4)
C03Q 0.060(5) 0.084(6) 0.059(5) 0.032(5) 0.015(4) 0.005(5)
C03R 0.059(5) 0.116(9) 0.083(7) 0.046(6) 0.032(5) 0.015(6)
C03S 0.081(6) 0.056(5) 0.055(5) 0.004(4) 0.007(4) -0.012(4)
C03T 0.078(7) 0.118(9) 0.062(6) 0.012(6) 0.022(5) 0.044(6)
C03U 0.135(10) 0.057(5) 0.073(6) 0.017(5) 0.046(7) 0.033(6)
C03V 0.145(10) 0.040(4) 0.069(6) 0.013(4) 0.054(7) 0.002(6)
C03W 0.132(9) 0.053(5) 0.072(6) 0.006(5) 0.049(7) 0.017(6)
C03X 0.166(11) 0.042(4) 0.065(6) 0.016(4) 0.056(7) 0.025(6)
C03Y 0.147(10) 0.046(5) 0.069(6) 0.015(5) 0.047(7) -0.006(6)
C03Z 0.131(9) 0.089(7) 0.060(5) 0.035(5) 0.041(6) 0.047(7)
C040 0.070(6) 0.117(9) 0.062(6) -0.010(6) -0.001(5) 0.043(6)
C041 0.145(10) 0.061(6) 0.088(7) 0.016(5) 0.066(8) 0.013(6)
C042 0.120(9) 0.046(5) 0.084(7) 0.031(5) 0.032(7) -0.006(5)
C043 0.187(12) 0.075(6) 0.058(5) 0.030(5) 0.051(7) 0.080(8)
C044 0.085(7) 0.097(8) 0.058(6) 0.002(5) 0.002(5) 0.018(6)
C046 0.096(8) 0.085(7) 0.139(11) 0.026(7) 0.070(8) 0.045(6)
C047 0.150(11) 0.057(6) 0.085(7) 0.004(5) 0.060(8) -0.002(7)
O048 0.344(18) 0.133(8) 0.114(8) 0.064(7) 0.066(10) 0.135(11)
O049 0.255(13) 0.106(8) 0.205(11) 0.072(8) 0.039(10) -0.004(8)
C04B 0.084(7) 0.073(7) 0.080(7) -0.013(6) -0.002(6) -0.019(6)
C04C 0.25(2) 0.060(7) 0.115(11) 0.034(7) 0.095(13) 0.047(10)
C04D 0.148(10) 0.077(6) 0.060(5) 0.035(5) 0.040(6) 0.044(7)
C04E 0.163(13) 0.083(8) 0.115(10) 0.029(7) 0.045(9) 0.066(9)
C04G 0.121(10) 0.075(7) 0.082(8) 0.009(6) 0.007(7) -0.021(7)
C04H 0.202(16) 0.055(7) 0.115(10) 0.030(7) 0.047(11) 0.046(9)
C04I 0.151(12) 0.137(11) 0.109(9) 0.076(9) 0.069(9) 0.096(10)
C04J 0.220(16) 0.055(6) 0.096(8) 0.011(6) 0.099(10) 0.028(8)
O04L 0.234(13) 0.188(11) 0.138(9) 0.005(8) 0.044(9) -0.001(10)
C04N 0.150(12) 0.077(7) 0.079(7) 0.026(6) 0.030(8) -0.027(8)
C04Q 0.169(8) 0.074(6) 0.165(8) 0.074(6) 0.060(7) 0.019(6)
C04P 0.157(8) 0.080(6) 0.173(8) 0.070(6) 0.064(7) 0.035(6)
C04K 0.175(8) 0.087(6) 0.179(8) 0.074(6) 0.057(7) 0.033(6)
C04O 0.177(8) 0.081(6) 0.184(8) 0.084(6) 0.053(7) 0.032(6)
C04S 0.179(8) 0.079(5) 0.171(7) 0.084(5) 0.054(7) 0.035(5)
C04A 0.175(8) 0.068(5) 0.165(7) 0.081(5) 0.069(6) 0.029(5)
C48 0.202(9) 0.081(6) 0.190(9) 0.081(6) 0.076(8) 0.023(6)
C057 0.214(10) 0.097(6) 0.192(9) 0.083(7) 0.085(8) 0.036(7)
C04Z 0.218(10) 0.102(7) 0.197(9) 0.082(7) 0.057(8) 0.033(7)
C04W 0.203(9) 0.097(7) 0.183(9) 0.086(7) 0.043(8) 0.032(7)
C04T 0.099(9) 0.152(13) 0.102(10) 0.027(9) 0.036(8) 0.064(9)
C04U 0.236(18) 0.059(6) 0.112(10) 0.007(6) 0.113(11) 0.005(8)
O051 0.290(14) 0.140(9) 0.263(13) 0.086(9) 0.162(11) 0.070(9)
Br05 0.126(2) 0.0894(18) 0.153(3) 0.0651(19) -0.062(2) -0.0124(17)
C05E 0.149(9) 0.190(9) 0.117(7) 0.035(8) 0.027(7) 0.074(8)
C20 0.176(9) 0.216(10) 0.143(8) 0.047(8) 0.043(7) 0.068(8)
C055 0.165(9) 0.216(10) 0.147(8) 0.055(8) 0.025(8) 0.079(9)
C04V 0.159(9) 0.202(9) 0.138(8) 0.064(8) 0.004(7) 0.078(8)
C04X 0.152(8) 0.176(8) 0.105(6) 0.064(6) 0.008(6) 0.079(7)
C04M 0.151(8) 0.174(8) 0.097(6) 0.054(6) 0.007(6) 0.078(7)
C04F 0.155(9) 0.167(8) 0.087(6) 0.055(6) -0.001(6) 0.079(8)
C05B 0.183(10) 0.195(9) 0.103(7) 0.036(7) -0.006(7) 0.067(9)
C050 0.194(10) 0.200(10) 0.114(7) 0.029(8) -0.008(8) 0.058(9)
C14 0.184(9) 0.204(9) 0.118(7) 0.041(8) -0.002(8) 0.065(9)
O30 0.291(17) 0.312(17) 0.247(16) 0.030(14) 0.065(13) 0.035(15)
C23 0.239(8) 0.233(8) 0.192(7) 0.053(6) 0.088(6) 0.100(6)
C27 0.251(8) 0.251(8) 0.216(7) 0.059(6) 0.079(6) 0.116(6)
C26 0.258(8) 0.253(8) 0.222(8) 0.063(6) 0.078(7) 0.106(6)
C24 0.245(8) 0.243(8) 0.211(7) 0.066(6) 0.078(6) 0.096(6)
C15 0.240(7) 0.234(7) 0.189(6) 0.066(5) 0.085(6) 0.085(6)
C11 0.234(7) 0.221(7) 0.178(6) 0.054(5) 0.087(6) 0.095(5)
C19 0.227(8) 0.214(7) 0.171(7) 0.051(6) 0.089(6) 0.085(6)
C0AA 0.236(8) 0.211(8) 0.172(7) 0.065(6) 0.084(6) 0.090(6)
C9 0.246(8) 0.245(8) 0.188(7) 0.065(6) 0.085(6) 0.086(6)
C12 0.232(8) 0.234(8) 0.181(7) 0.069(6) 0.089(6) 0.081(6)
O9 0.323(13) 0.313(13) 0.157(9) 0.062(9) 0.084(10) 0.146(11)
O28 0.340(14) 0.381(15) 0.288(14) 0.037(12) 0.087(12) 0.118(12)

loop_
_atom_type_symbol
_atom_type_description
_atom_type_scat_dispersion_real
_atom_type_scat_dispersion_imag
_atom_type_scat_source
C C 0.0033 0.0016 'International Tables Vol C Tables 4.2.6.8 and 6.1.1.4'
H H 0.0000 0.0000 'International Tables Vol C Tables 4.2.6.8 and 6.1.1.4'
Br Br -0.2901 2.4595 'International Tables Vol C Tables 4.2.6.8 and 6.1.1.4'
N N 0.0061 0.0033 'International Tables Vol C Tables 4.2.6.8 and 6.1.1.4'
O O 0.0106 0.0060 'International Tables Vol C Tables 4.2.6.8 and 6.1.1.4'

loop_
_geom_angle_atom_site_label_1
_geom_angle_atom_site_label_2
_geom_angle_atom_site_label_3
_geom_angle
_geom_angle_site_symmetry_1
_geom_angle_site_symmetry_3
_geom_angle_publ_flag
C01N N00A C026 117.4 . . ?
C02F N00A C01N 119.4 . . ?
C02F N00A C026 123.2 . . ?
C01G N00E C022 120.7 . . ?
C01G N00E C029 121.2 . . ?
C029 N00E C022 118.0 . . ?
C01I N00G C021 118.5 . . ?
C02L N00G C01I 124.2 . . ?
C02L N00G C021 117.3 . . ?
C00Z N00K C03A 117.5 . . ?
C01P N00K C00Z 125.2 . . ?
C01P N00K C03A 117.2 . . ?
C01A N00M C02T 118.1 . . ?
C03Q N00M C01A 122.1 . . ?
C03Q N00M C02T 119.8 . . ?
C02I N00P C039 117.8 . . ?
C041 N00P C02I 121.3 . . ?
C041 N00P C039 120.8 . . ?
C025 N00Q C03E 117.6 . . ?
C027 N00Q C025 125.2 . . ?
C027 N00Q C03E 117.2 . . ?
C02C N00R C03O 115.9 . . ?
C02N N00R C02C 126.4 . . ?
C02N N00R C03O 117.6 . . ?
C00X C00U C00V 119.0 . . ?
C00X C00U C024 119.9 . . ?
C024 C00U C00V 121.1 . . ?
C00U C00V C00Z 119.7 . . ?
C017 C00V C00U 119.6 . . ?
C017 C00V C00Z 120.6 . . ?
C00U C00X C012 119.8 . . ?
C01S C00X C00U 119.3 . . ?
C01S C00X C012 120.9 . . ?
C00Y C00Y C01J 120.5 2_656 2_656 ?
C00Y C00Y C01X 118.4 2_656 . ?
C01X C00Y C01J 121.1 . 2_656 ?
O008 C00Z N00K 120.1 . . ?
O008 C00Z C00V 123.3 . . ?
N00K C00Z C00V 116.5 . . ?
C02X N011 C03F 125.4 . . ?
C02X N011 C03U 118.1 . . ?
C03F N011 C03U 116.5 . . ?
C00X C012 C02C 120.9 . . ?
C01F C012 C00X 119.8 . . ?
C01F C012 C02C 119.3 . . ?
C01B C014 C01H 120.3 . . ?
C01B C014 C01Z 119.3 . . ?
C01Z C014 C01H 120.4 . . ?
C016 C015 C022 118.4 . . ?
C01D C015 C016 119.6 . . ?
C01D C015 C022 121.8 . . ?
C015 C016 C018 120.1 . . ?
C00V C017 C01F 121.4 . . ?
C016 C018 C02T 122.8 . . ?
C023 C018 C016 119.3 . . ?
C023 C018 C02T 117.8 . . ?
C01C C019 C01I 120.6 . . ?
C031 C019 C01C 119.4 . . ?
C031 C019 C01I 120.0 . . ?
N00M C01A C021 120.2 . . ?
C014 C01B C01U 121.0 . . ?
C014 C01B C02J 118.5 . . ?
C01U C01B C02J 120.5 . . ?
C019 C01C C01T 120.6 . . ?
C028 C01C C019 120.2 . . ?
C028 C01C C01T 119.1 . . ?
C015 C01D C020 120.8 . . ?
C01R C01E C02B 121.3 . . ?
C017 C01F C012 120.4 . . ?
N00E C01G C01N 120.2 . . ?
C014 C01H C026 120.1 . . ?
C02H C01H C014 120.1 . . ?
C02H C01H C026 119.8 . . ?
O00C C01I N00G 118.0 . . ?
O00C C01I C019 124.7 . . ?
N00G C01I C019 117.3 . . ?
C01W C01J C00Y 119.6 . 2_656 ?
O00H C01K C01R 120.2 . . ?
C01Y C01K O00H 119.1 . . ?
C01Y C01K C01R 120.8 . . ?
C02P C01L C02A 118.2 . . ?
C030 C01L C02A 122.0 . . ?
C030 C01L C02P 119.8 . . ?
C02S N01M C043 118.0 . . ?
C02S N01M C04D 121.5 . . ?
C04D N01M C043 120.3 . . ?
C01G C01N N00A 120.0 . . ?
C01G C01N C03C 119.5 . . ?
C03C C01N N00A 120.5 . . ?
C01T C01O C02M 119.7 . . ?
O00D C01P N00K 120.1 . . ?
O00D C01P C024 123.1 . . ?
N00K C01P C024 116.9 . . ?
C028 C01Q C02X 120.7 . . ?
C02M C01Q C028 120.8 . . ?
C02M C01Q C02X 118.4 . . ?
C01E C01R C01K 119.3 . . ?
C00X C01S C02N 120.6 . . ?
C02Y C01S C00X 120.1 . . ?
C02Y C01S C02N 119.3 . . ?
C01C C01T C02L 120.1 . . ?
C01O C01T C01C 119.7 . . ?
C01O C01T C02L 120.2 . . ?
C01B C01U C025 121.4 . . ?
C032 C01U C01B 119.0 . . ?
C032 C01U C025 119.6 . . ?
C03W N01V C047 116.9 . . ?
C04C N01V C03W 123.9 . . ?
C04C N01V C047 119.1 . . ?
O00B C01W C01J 117.7 . . ?
O00B C01W C02D 122.1 . . ?
C01J C01W C02D 120.2 . . ?
C02D C01X C00Y 121.1 . . ?
C01K C01Y C02U 120.4 . . ?
C014 C01Z C02F 121.2 . . ?
C02W C01Z C014 119.4 . . ?
C02W C01Z C02F 119.4 . . ?
C01D C020 C039 117.9 . . ?
C023 C020 C01D 119.4 . . ?
C023 C020 C039 122.6 . . ?
C01A C021 N00G 119.2 . . ?
C01A C021 C036 119.3 . . ?
C036 C021 N00G 121.5 . . ?
N00E C022 C015 114.5 . . ?
C020 C023 C018 120.8 . . ?
C00U C024 C01P 120.4 . . ?
C02G C024 C00U 119.9 . . ?
C02G C024 C01P 119.7 . . ?
O00N C025 N00Q 119.4 . . ?
O00N C025 C01U 124.3 . . ?
N00Q C025 C01U 116.3 . . ?
N00A C026 C01H 117.6 . . ?
O00O C026 N00A 118.4 . . ?
O00O C026 C01H 124.1 . . ?
O00F C027 N00Q 120.5 . . ?
O00F C027 C02J 122.7 . . ?
N00Q C027 C02J 116.9 . . ?
C01C C028 C02R 117.9 . . ?
C01Q C028 C01C 120.0 . . ?
C01Q C028 C02R 122.1 . . ?
N00E C029 C034 118.8 . . ?
C035 C02A C01L 121.6 . . ?
C01E C02B C02U 118.4 . . ?
C01E C02B C033 121.6 . . ?
C02U C02B C033 120.0 . . ?
O00I C02C N00R 120.8 . . ?
O00I C02C C012 124.4 . . ?
N00R C02C C012 114.7 . . ?
C01X C02D C01W 120.3 . . ?
O00L C02E C035 120.4 . . ?
C02K C02E O00L 119.0 . . ?
C02K C02E C035 120.6 . . ?
O009 C02F N00A 119.5 . . ?
O009 C02F C01Z 124.0 . . ?
N00A C02F C01Z 116.4 . . ?
C02Y C02G C024 120.2 . . ?
C01H C02H C02V 120.1 . . ?
N00P C02I C03O 118.9 . . ?
C01B C02J C027 119.6 . . ?
C02V C02J C01B 119.8 . . ?
C02V C02J C027 120.6 . . ?
C02E C02K C02P 121.7 . . ?
N00G C02L C01T 116.9 . . ?
O00J C02L N00G 119.1 . . ?
O00J C02L C01T 124.0 . . ?
C01Q C02M C01O 120.4 . . ?
N00R C02N C01S 116.3 . . ?
O00S C02N N00R 120.2 . . ?
O00S C02N C01S 123.4 . . ?
C03S N02O C04N 117.1 . . ?
C04G N02O C03S 121.0 . . ?
C04G N02O C04N 121.8 . . ?
C02K C02P C01L 118.4 . . ?
C02K C02P C03I 123.5 . . ?
C03I C02P C01L 118.0 . . ?
C028 C02R C03F 119.7 . . ?
C03J C02R C028 121.5 . . ?
C03J C02R C03F 118.8 . . ?
N01M C02S C03A 120.3 . . ?
N00M C02T C018 112.9 . . ?
C01Y C02U C03T 122.9 . . ?
C02B C02U C01Y 119.8 . . ?
C02B C02U C03T 117.3 . . ?
C02J C02V C02H 121.2 . . ?
C01Z C02W C032 120.7 . . ?
O00T C02X N011 120.2 . . ?
O00T C02X C01Q 123.4 . . ?
N011 C02X C01Q 116.3 . . ?
C02G C02Y C01S 120.5 . . ?
C02Z C02Z C046 114.0 2_557 2_557 ?
C04I C02Z C02Z 126.1 . 2_557 ?
C04I C02Z C046 119.9 . 2_557 ?
C038 C030 C01L 120.3 . . ?
C019 C031 C03J 121.5 . . ?
C01U C032 C02W 120.5 . . ?
C03N C033 C02B 121.6 . . ?
C03C C034 C029 120.6 . . ?
C02A C035 C02E 119.4 . . ?
C03R C036 C021 118.3 . . ?
C03I C037 C038 121.6 . . ?
O013 C038 C037 117.9 . . ?
C030 C038 O013 122.1 . . ?
C030 C038 C037 120.0 . . ?
C020 C039 N00P 113.4 . . ?
C02S C03A N00K 119.3 . . ?
C02S C03A C03G 119.1 . . ?
C03G C03A N00K 121.6 . . ?
C034 C03C C01N 119.6 . . ?
C03S C03E N00Q 119.0 . . ?
C03S C03E C044 119.6 . . ?
C044 C03E N00Q 121.5 . . ?
O00W C03F N011 121.5 . . ?
O00W C03F C02R 122.9 . . ?
N011 C03F C02R 115.6 . . ?
C03Z C03G C03A 118.9 . . ?
C03L C03H C03X 119.0 . . ?
C03L C03H C043 121.9 . . ?
C03X C03H C043 119.1 . . ?
C037 C03I C02P 120.3 . . ?
C02R C03J C031 119.4 . . ?
C03H C03L C042 122.6 . . ?
C03T C03M C03N 122.1 . . ?
O02Q C03N C03M 117.3 . . ?
C033 C03N O02Q 124.2 . . ?
C033 C03N C03M 118.5 . . ?
C02I C03O N00R 118.3 . . ?
C04J C03O N00R 121.2 . . ?
C04J C03O C02I 120.4 . . ?
N00M C03Q C03R 118.2 . . ?
C036 C03R C03Q 121.8 . . ?
C03E C03S N02O 120.5 . . ?
C03M C03T C02U 120.5 . . ?
C03W C03U N011 120.5 . . ?
C03W C03U C04E 121.4 . . ?
C04E C03U N011 118.1 . . ?
C03X C03V C047 123.2 . . ?
C03Y C03V C03X 119.4 . . ?
C03Y C03V C047 117.3 . . ?
C03U C03W N01V 117.9 . . ?
C03H C03X C03V 121.0 . . ?
C03V C03Y C042 120.5 . . ?
C03G C03Z C04D 120.2 . . ?
O03B C040 C046 127.7 . . ?
C04T C040 O03B 111.7 . . ?
C04T C040 C046 120.5 . . ?
C04U C041 N00P 120.9 . . ?
C03L C042 C03Y 117.5 . . ?
C03L C042 C04N 120.5 . . ?
C03Y C042 C04N 122.0 . . ?
N01M C043 C03H 111.1 . . ?
C03E C044 C04B 117.6 . . ?
C040 C046 C02Z 114.7 . 2_557 ?
N01V C047 C03V 113.1 . . ?
C04G C04B C044 120.7 . . ?
N01V C04C C04H 119.1 . . ?
N01M C04D C03Z 119.9 . . ?
C04H C04E C03U 116.1 . . ?
C04B C04G N02O 120.5 . . ?
C04C C04H C04E 121.5 . . ?
C04T C04I C02Z 118.4 . . ?
C03O C04J C04U 118.1 . . ?
C042 C04N N02O 112.5 . . ?
C04P C04Q C04A 120.0 . . ?
C04K C04P C04Q 120.0 . . ?
C04P C04K O049 118.4 . . ?
C04O C04K O049 121.5 . . ?
C04O C04K C04P 120.0 . . ?
C04K C04O C04S 120.0 . . ?
C04O C04S C04W 120.0 . . ?
C04A C04S C04O 120.0 . . ?
C04A C04S C04W 120.0 . . ?
C04S C04A C04Q 120.0 . . ?
C04S C04A C48 120.0 . . ?
C48 C04A C04Q 120.0 . . ?
C057 C48 C04A 120.0 . . ?
C04Z C057 C48 120.0 . . ?
O051 C057 C48 118.3 . . ?
O051 C057 C04Z 121.7 . . ?
C057 C04Z C04W 120.0 . . ?
C04Z C04W C04S 120.0 . . ?
C04I C04T C040 126.2 . . ?
C041 C04U C04J 120.1 . . ?
C20 C05E C04M 120.0 . . ?
C055 C20 C05E 120.0 . . ?
O30 C20 C05E 119.3 . . ?
O30 C20 C055 114.8 . . ?
C20 C055 C04V 120.0 . . ?
C04X C04V C055 120.0 . . ?
C04V C04X C14 120.0 . . ?
C04M C04X C04V 120.0 . . ?
C04M C04X C14 120.0 . . ?
C04X C04M C05E 120.0 . . ?
C04F C04M C05E 120.0 . . ?
C04F C04M C04X 120.0 . . ?
C04M C04F C05B 120.0 . . ?
C050 C05B C04F 120.0 . . ?
O04L C050 C05B 107.0 . . ?
O04L C050 C14 132.9 . . ?
C14 C050 C05B 120.0 . . ?
C050 C14 C04X 120.0 . . ?
C27 C23 C11 120.0 . . ?
C23 C27 O28 119.6 . . ?
C26 C27 C23 120.0 . . ?
C26 C27 O28 119.8 . . ?
C24 C26 C27 120.0 . . ?
C26 C24 C15 120.0 . . ?
C24 C15 C11 120.0 . . ?
C24 C15 C12 120.0 . . ?
C11 C15 C12 120.0 . . ?
C15 C11 C23 120.0 . . ?
C19 C11 C23 120.0 . . ?
C19 C11 C15 120.0 . . ?
C11 C19 C0AA 120.0 . . ?
C19 C0AA C9 120.0 . . ?
C0AA C9 O9 109.3 . . ?
C12 C9 C0AA 120.0 . . ?
C12 C9 O9 130.6 . . ?
C9 C12 C15 120.0 . . ?

loop_
_geom_bond_atom_site_label_1
_geom_bond_atom_site_label_2
_geom_bond_distance
_geom_bond_site_symmetry_2
_geom_bond_publ_flag
Br1 Br05 1.2127 . ?
O008 C00Z 1.2154 . ?
O009 C02F 1.2136 . ?
N00A C01N 1.4237 . ?
N00A C026 1.4249 . ?
N00A C02F 1.4150 . ?
O00B C01W 1.3584 . ?
O00C C01I 1.2081 . ?
O00D C01P 1.2098 . ?
N00E C01G 1.3445 . ?
N00E C022 1.4842 . ?
N00E C029 1.3615 . ?
O00F C027 1.2061 . ?
N00G C01I 1.4258 . ?
N00G C021 1.4297 . ?
N00G C02L 1.4136 . ?
O00H C01K 1.3849 . ?
O00I C02C 1.2021 . ?
O00J C02L 1.2047 . ?
N00K C00Z 1.4163 . ?
N00K C01P 1.4054 . ?
N00K C03A 1.4309 . ?
O00L C02E 1.3622 . ?
N00M C01A 1.3485 . ?
N00M C02T 1.4908 . ?
N00M C03Q 1.3137 . ?
O00N C025 1.2126 . ?
O00O C026 1.2222 . ?
N00P C02I 1.3326 . ?
N00P C039 1.4988 . ?
N00P C041 1.3309 . ?
N00Q C025 1.4204 . ?
N00Q C027 1.4041 . ?
N00Q C03E 1.4327 . ?
N00R C02C 1.4104 . ?
N00R C02N 1.3917 . ?
N00R C03O 1.4648 . ?
O00S C02N 1.2136 . ?
O00T C02X 1.2067 . ?
C00U C00V 1.4284 . ?
C00U C00X 1.4042 . ?
C00U C024 1.4093 . ?
C00V C00Z 1.4718 . ?
C00V C017 1.3743 . ?
O00W C03F 1.1994 . ?
C00X C012 1.4082 . ?
C00X C01S 1.3968 . ?
C00Y C00Y 1.4047 2_656 ?
C00Y C01J 1.4220 2_656 ?
C00Y C01X 1.4161 . ?
N011 C02X 1.4121 . ?
N011 C03F 1.4244 . ?
N011 C03U 1.4318 . ?
C012 C01F 1.3948 . ?
C012 C02C 1.4770 . ?
O013 C038 1.3701 . ?
C014 C01B 1.3854 . ?
C014 C01H 1.4122 . ?
C014 C01Z 1.4080 . ?
C015 C016 1.3886 . ?
C015 C01D 1.3800 . ?
C015 C022 1.4955 . ?
C016 C018 1.3888 . ?
C017 C01F 1.3769 . ?
C018 C023 1.3863 . ?
C018 C02T 1.5020 . ?
C019 C01C 1.4075 . ?
C019 C01I 1.4523 . ?
C019 C031 1.3670 . ?
C01A C021 1.3668 . ?
C01B C01U 1.3948 . ?
C01B C02J 1.4458 . ?
C01C C01T 1.4345 . ?
C01C C028 1.3970 . ?
C01D C020 1.3801 . ?
C01E C01R 1.3923 . ?
C01E C02B 1.4028 . ?
C01G C01N 1.3703 . ?
C01H C026 1.4659 . ?
C01H C02H 1.3759 . ?
C01J C00Y 1.4220 2_656 ?
C01J C01W 1.3857 . ?
C01K C01R 1.3996 . ?
C01K C01Y 1.3666 . ?
C01L C02A 1.4304 . ?
C01L C02P 1.4225 . ?
C01L C030 1.4113 . ?
N01M C02S 1.3272 . ?
N01M C043 1.4813 . ?
N01M C04D 1.3290 . ?
C01N C03C 1.3755 . ?
C01O C01T 1.3772 . ?
C01O C02M 1.4209 . ?
C01P C024 1.4626 . ?
C01Q C028 1.3931 . ?
C01Q C02M 1.3625 . ?
C01Q C02X 1.4913 . ?
C01S C02N 1.4638 . ?
C01S C02Y 1.3939 . ?
C01T C02L 1.4629 . ?
C01U C025 1.4709 . ?
C01U C032 1.3814 . ?
N01V C03W 1.3885 . ?
N01V C047 1.4847 . ?
N01V C04C 1.2961 . ?
C01W C02D 1.4062 . ?
C01X C02D 1.3787 . ?
C01Y C02U 1.4117 . ?
C01Z C02F 1.4806 . ?
C01Z C02W 1.3789 . ?
C020 C023 1.3790 . ?
C020 C039 1.4953 . ?
C021 C036 1.4030 . ?
C024 C02G 1.3853 . ?
C027 C02J 1.4807 . ?
C028 C02R 1.4104 . ?
C029 C034 1.3778 . ?
C02A C035 1.3629 . ?
C02B C02U 1.4099 . ?
C02B C033 1.4359 . ?
C02E C02K 1.3566 . ?
C02E C035 1.4110 . ?
C02G C02Y 1.3853 . ?
C02H C02V 1.3916 . ?
C02I C03O 1.3685 . ?
C02J C02V 1.3608 . ?
C02K C02P 1.4138 . ?
N02O C03S 1.3582 . ?
N02O C04G 1.3377 . ?
N02O C04N 1.4956 . ?
C02P C03I 1.4218 . ?
O02Q C03N 1.3660 . ?
C02R C03F 1.5139 . ?
C02R C03J 1.3664 . ?
C02S C03A 1.3857 . ?
C02U C03T 1.4328 . ?
C02W C032 1.3869 . ?
C02Z C02Z 1.4200 2_557 ?
C02Z C046 1.5397 2_557 ?
C02Z C04I 1.3172 . ?
C030 C038 1.3653 . ?
C031 C03J 1.3807 . ?
C033 C03N 1.3269 . ?
C034 C03C 1.3576 . ?
C036 C03R 1.3241 . ?
C037 C038 1.3968 . ?
C037 C03I 1.3578 . ?
C03A C03G 1.3893 . ?
O03B C040 1.3709 . ?
C03E C03S 1.3520 . ?
C03E C044 1.3914 . ?
C03G C03Z 1.3506 . ?
C03H C03L 1.3452 . ?
C03H C03X 1.3732 . ?
C03H C043 1.5277 . ?
C03L C042 1.3851 . ?
C03M C03N 1.4366 . ?
C03M C03T 1.3461 . ?
C03O C04J 1.3598 . ?
C03Q C03R 1.4142 . ?
C03U C03W 1.3483 . ?
C03U C04E 1.4127 . ?
C03V C03X 1.3984 . ?
C03V C03Y 1.3472 . ?
C03V C047 1.5284 . ?
C03Y C042 1.4215 . ?
C03Z C04D 1.3915 . ?
C040 C046 1.4238 . ?
C040 C04T 1.3529 . ?
C041 C04U 1.3230 . ?
C042 C04N 1.4643 . ?
C044 C04B 1.4094 . ?
C046 C02Z 1.5397 2_557 ?
O049 C04K 1.4293 . ?
C04B C04G 1.3283 . ?
C04C C04H 1.3677 . ?
C04E C04H 1.4030 . ?
C04I C04T 1.2875 . ?
C04J C04U 1.3802 . ?
O04L C050 1.3311 . ?
C04Q C04P 1.3900 . ?
C04Q C04A 1.3900 . ?
C04P C04K 1.3900 . ?
C04K C04O 1.3900 . ?
C04O C04S 1.3900 . ?
C04S C04A 1.3900 . ?
C04S C04W 1.3900 . ?
C04A C48 1.3900 . ?
C48 C057 1.3900 . ?
C057 C04Z 1.3900 . ?
C057 O051 1.3682 . ?
C04Z C04W 1.3900 . ?
C05E C20 1.3900 . ?
C05E C04M 1.3900 . ?
C20 C055 1.3900 . ?
C20 O30 1.3499 . ?
C055 C04V 1.3900 . ?
C04V C04X 1.3900 . ?
C04X C04M 1.3900 . ?
C04X C14 1.3900 . ?
C04M C04F 1.3900 . ?
C04F C05B 1.3900 . ?
C05B C050 1.3900 . ?
C050 C14 1.3900 . ?
C23 C27 1.3900 . ?
C23 C11 1.3900 . ?
C27 C26 1.3900 . ?
C27 O28 1.4666 . ?
C26 C24 1.3900 . ?
C24 C15 1.3900 . ?
C15 C11 1.3900 . ?
C15 C12 1.3900 . ?
C11 C19 1.3900 . ?
C19 C0AA 1.3900 . ?
C0AA C9 1.3900 . ?
C9 C12 1.3900 . ?
C9 O9 1.4391 . ?

loop_
_smtbx_masks_void_nr
_smtbx_masks_void_average_x
_smtbx_masks_void_average_y
_smtbx_masks_void_average_z
_smtbx_masks_void_volume
_smtbx_masks_void_count_electrons
_smtbx_masks_void_content
1 0.000 0.500 0.500 783.1 237.6 ?
2 0.056 0.353 0.918 40.1 6.2 ?
3 -0.056 0.647 0.082 40.1 5.8 ?
